data_9012622
loop_
_publ_author_name
'Rastsvetaeva, R. K.'
'Khomyakov, A. P.'

_publ_section_title
;
 A comparative crystal-chemical study of the lithium-sodium phosphates
 (lithiophosphate, nalipoite, olympite, and Na3PO4)
 Note: O5(y) made negative to match reported bond distances
;
_journal_name_full 'Crystallography Reports'
_journal_page_first 35
_journal_page_last 41
_journal_volume 39
_journal_year 1994
_chemical_compound_source 'Khibini alkaline massif, Kola Peninsula, Russia'
_chemical_formula_sum 'Li Na5 O8 P2'
_chemical_name_mineral Olympite
_space_group_IT_number 19
_symmetry_space_group_name_Hall 'P 2ac 2ab'
_symmetry_space_group_name_H-M 'P 21 21 21'
_cell_angle_alpha 90
_cell_angle_beta 90
_cell_angle_gamma 90
_cell_length_a 10.124
_cell_length_b 14.794
_cell_length_c 10.132
_cell_formula_units_Z 8
_cell_volume 1517.515
_database_code_amcsd 0012344
_exptl_crystal_density_diffrn 2.730
_cod_original_formula_sum 'Li Na5 P2 O8'
_cod_database_code 9012622

loop_
_space_group_symop_operation_xyz
x,y,z
-x,1/2+y,1/2-z
1/2+x,1/2-y,-z
1/2-x,-y,1/2+z

loop_
_atom_site_label
_atom_site_fract_x
_atom_site_fract_y
_atom_site_fract_z
_atom_site_U_iso_or_equiv
Li1 0.49710 0.38890 0.23330 0.01140
Li2 0.00360 0.38970 0.74640 0.01393
Na1 0.25630 0.14440 0.00720 0.01267
Na2 0.48510 0.36330 0.74120 0.01393
Na3 0.22790 0.38640 0.49590 0.01646
Na4 0.27710 0.38680 -0.00100 0.01646
Na5 0.22070 0.24740 0.74880 0.01520
Na6 0.24150 0.14420 0.50690 0.01646
Na7 0.06510 0.00030 0.01670 0.01773
Na8 0.27770 0.24890 0.24800 0.02533
Na9 0.51410 0.49820 0.46310 0.02786
Na10 0.01480 0.36380 0.23990 0.02026
P1 0.50540 0.25110 0.00130 0.00861
P2 -0.00590 0.25010 0.50230 0.00735
P3 0.27460 0.49960 0.74760 0.00773
P4 0.24800 -0.00070 0.27070 0.00722
O1 0.13170 0.27950 0.07030 0.00887
O2 0.47180 0.15580 0.43460 0.01267
O3 0.45750 0.18380 0.10730 0.01267
O4 0.39320 0.26060 0.90020 0.00760
O5 0.40010 -0.00110 0.25360 0.01140
O6 0.37510 0.49940 0.86210 0.01393
O7 0.10400 0.26120 0.39750 0.02026
O8 0.19370 0.08850 0.21080 0.01267
O9 0.19170 0.41340 0.75350 0.01393
O10 0.21540 -0.00110 0.42010 0.01267
O11 0.31250 0.41500 0.26080 0.01900
O12 0.31390 0.08190 0.70390 0.01900
O13 0.14860 0.50190 0.11640 0.01646
O14 0.03780 0.16080 0.92720 0.02280
O15 0.03560 0.17820 0.60380 0.02280
O16 0.36960 0.28040 0.56830 0.02026

loop_
_cod_related_entry_id
_cod_related_entry_database
_cod_related_entry_code
1 AMCSD 0012344
